data_8107621
loop_
_publ_author_name
'Liu, Yingfan'
'Wang, Mengfei'

_publ_section_title
;
 Crystal structure of
 2-(3,5,5-trimethylcyclohex-2-en-1-ylidene)malononitrile, C12H14N2
;
_journal_issue 5
_journal_name_full 'Zeitschrift f\"ur Kristallographie - New Crystal Structures'
_journal_page_first 995
_journal_page_last 997
_journal_paper_doi 10.1515/ncrs-2023-0316
_journal_volume 238
_journal_year 2023
_chemical_formula_moiety 'C12 H14 N2'
_chemical_formula_sum 'C12 H14 N2'
_chemical_formula_weight 186.25
_space_group_crystal_system monoclinic
_space_group_IT_number 14
_space_group_name_Hall '-P 2ybc'
_space_group_name_H-M_alt 'P 1 21/c 1'
_atom_sites_solution_hydrogens geom
_atom_sites_solution_primary dual
_cell_angle_alpha 90
_cell_angle_beta 95.9100(10)
_cell_angle_gamma 90
_cell_formula_units_Z 4
_cell_length_a 10.16290(10)
_cell_length_b 8.25800(10)
_cell_length_c 13.4328(2)
_cell_measurement_reflns_used 2766
_cell_measurement_temperature 293.88(10)
_cell_measurement_theta_max 71.5950
_cell_measurement_theta_min 5.1760
_cell_volume 1121.36(2)
_computing_cell_refinement 'CrysAlisPro 1.171.39.35c (Rigaku OD, 2017)'
_computing_data_collection 'CrysAlisPro 1.171.39.35c (Rigaku OD, 2017)'
_computing_data_reduction 'CrysAlisPro 1.171.39.35c (Rigaku OD, 2017)'
_computing_molecular_graphics 'Olex2 1.5 (Dolomanov et al., 2009)'
_computing_publication_material 'Olex2 1.5 (Dolomanov et al., 2009)'
_computing_structure_refinement 'SHELXL 2018/3 (Sheldrick, 2015)'
_computing_structure_solution 'SHELXT 2014/5 (Sheldrick, 2014)'
_diffrn_ambient_environment air
_diffrn_ambient_temperature 293.88(10)
_diffrn_detector 'CCD plate'
_diffrn_detector_area_resol_mean 8.0528
_diffrn_detector_type EosS2
_diffrn_measured_fraction_theta_full 0.997
_diffrn_measured_fraction_theta_max 0.976
_diffrn_measurement_details
;       
 'List of Runs (angles in degrees, time in seconds): 
  # Type   Start       End    Width    t~exp~   \w    \q    \k     \f    Frames 
------------------------------------------------------------------------------- 
  1  \w    -57.00   -19.00  1.00     1.00    --    0.00  -57.00  -180.00   38 
  2  \w    -18.00     7.00  1.00     1.00    --    0.00   57.00   -30.00   25 
  3  \w     19.00    50.00  1.00     1.00    --    0.00   57.00   -30.00   31 
  4  \w   -122.00   -87.00  1.00     1.00    --  -55.52  -99.00   -60.00   35 
  5  \w   -128.00   -86.00  1.00     1.00    --  -55.52 -125.00  -150.00   42 
  6  \w   -100.00   -36.00  1.00     1.00    --  -55.52  -57.00   -90.00   64 
  7  \w   -125.00   -79.00  1.00     1.00    --  -55.52  -99.00    90.00   46 
  8  \w      8.00   109.00  1.00     1.00    --   55.52   19.00  -150.00  101 
  9  \w     60.00    91.00  1.00    10.00    --  111.05 -111.00  -120.00   31 
  10 \w     46.00    84.00  1.00    10.00    --  111.05  -38.00     0.00   38 
  11 \w    100.00   161.00  1.00    10.00    --  111.05  111.00    90.00   61 
  12 \w     87.00   129.00  1.00    10.00    --  111.05  -38.00     0.00   42 
  13 \w    152.00   178.00  1.00    10.00    --  111.05   38.00  -120.00   26 
  14 \w     89.00   172.00  1.00    10.00    --  111.05   50.00  -180.00   83 
  15 \w     44.00   107.00  1.00    10.00    --  111.05 -111.00    60.00   63 
  16 \w     62.00   116.00  1.00    10.00    --  111.05  -64.00    90.00   54 
  17 \w     45.00   123.00  1.00    10.00    --  111.05  -50.00  -180.00   78'
;
_diffrn_measurement_device 'four-circle diffractometer'
_diffrn_measurement_device_type 'SuperNova, Dual, Cu at home/near, EosS2'
_diffrn_measurement_method '\w scans'
_diffrn_orient_matrix_type 'CrysAlisPro convention (1999,Acta A55,543-557)'
_diffrn_orient_matrix_UB_11 -0.1189820000
_diffrn_orient_matrix_UB_12 -0.0643967000
_diffrn_orient_matrix_UB_13 -0.0689826000
_diffrn_orient_matrix_UB_21 0.0493695000
_diffrn_orient_matrix_UB_22 0.0913607000
_diffrn_orient_matrix_UB_23 -0.0890642000
_diffrn_orient_matrix_UB_31 0.0814731000
_diffrn_orient_matrix_UB_32 -0.1492763000
_diffrn_orient_matrix_UB_33 -0.0246446000
_diffrn_radiation_monochromator mirror
_diffrn_radiation_probe x-ray
_diffrn_radiation_type 'Cu K\a'
_diffrn_radiation_wavelength 1.54184
_diffrn_reflns_av_R_equivalents 0.0076
_diffrn_reflns_av_unetI/netI 0.0109
_diffrn_reflns_Laue_measured_fraction_full 0.997
_diffrn_reflns_Laue_measured_fraction_max 0.976
_diffrn_reflns_limit_h_max 12
_diffrn_reflns_limit_h_min -12
_diffrn_reflns_limit_k_max 7
_diffrn_reflns_limit_k_min -9
_diffrn_reflns_limit_l_max 12
_diffrn_reflns_limit_l_min -16
_diffrn_reflns_number 3671
_diffrn_reflns_point_group_measured_fraction_full 0.997
_diffrn_reflns_point_group_measured_fraction_max 0.976
_diffrn_reflns_theta_full 67.684
_diffrn_reflns_theta_max 71.568
_diffrn_reflns_theta_min 6.301
_diffrn_source 'micro-focus sealed X-ray tube'
_diffrn_source_type 'SuperNova (Cu) X-ray Source'
_exptl_absorpt_coefficient_mu 0.512
_exptl_absorpt_correction_T_max 1.00000
_exptl_absorpt_correction_T_min 0.89365
_exptl_absorpt_correction_type multi-scan
_exptl_absorpt_process_details
;
CrysAlisPro 1.171.39.35c (Rigaku Oxford Diffraction, 2017)
Empirical absorption correction using spherical harmonics,
 implemented in SCALE3 ABSPACK scaling algorithm.
;
_exptl_crystal_colour yellow
_exptl_crystal_colour_primary yellow
_exptl_crystal_density_diffrn 1.103
_exptl_crystal_description block
_exptl_crystal_F_000 400
_exptl_crystal_size_max 0.6
_exptl_crystal_size_mid 0.45
_exptl_crystal_size_min 0.42
_refine_diff_density_max 0.143
_refine_diff_density_min -0.109
_refine_diff_density_rms 0.024
_refine_ls_extinction_coef 0.0177(17)
_refine_ls_extinction_expression Fc^*^=kFc[1+0.001xFc^2^\l^3^/sin(2\q)]^-1/4^
_refine_ls_extinction_method 'SHELXL-2018/3 (Sheldrick 2018)'
_refine_ls_goodness_of_fit_ref 1.067
_refine_ls_hydrogen_treatment constr
_refine_ls_matrix_type full
_refine_ls_number_parameters 131
_refine_ls_number_reflns 2139
_refine_ls_number_restraints 0
_refine_ls_restrained_S_all 1.067
_refine_ls_R_factor_all 0.0406
_refine_ls_R_factor_gt 0.0380
_refine_ls_shift/su_max 0.000
_refine_ls_shift/su_mean 0.000
_refine_ls_structure_factor_coef Fsqd
_refine_ls_weighting_details 'w=1/[\s^2^(Fo^2^)+(0.0591P)^2^+0.1187P] where P=(Fo^2^+2Fc^2^)/3'
_refine_ls_weighting_scheme calc
_refine_ls_wR_factor_gt 0.1105
_refine_ls_wR_factor_ref 0.1126
_reflns_Friedel_coverage 0.000
_reflns_Friedel_fraction_full .
_reflns_Friedel_fraction_max .
_reflns_number_gt 1960
_reflns_number_total 2139
_reflns_threshold_expression 'I > 2\s(I)'
_cod_data_source_file suppl_j_ncrs-2023-0316_suppl_001.cif
_cod_data_source_block hyj
_cod_database_code 8107621
_chemical_oxdiff_formula 'C1 H1 N1 '
_shelx_space_group_comment
;
The symmetry employed for this shelxl refinement is uniquely defined
by the following loop, which should always be used as a source of
symmetry information in preference to the above space-group names.
They are only intended as comments.
;
_shelx_estimated_absorpt_t_max 0.814
_shelx_estimated_absorpt_t_min 0.749
_reflns_odcompleteness_completeness 99.77
_reflns_odcompleteness_iscentric 1
_reflns_odcompleteness_theta 66.97
_olex2_refinement_description
;
1. Fixed Uiso
 At 1.2 times of:
  All C(H) groups, All C(H,H) groups
 At 1.5 times of:
  All C(H,H,H) groups
2.a Secondary CH2 refined with riding coordinates:
 C4(H4A,H4B), C8(H8A,H8B)
2.b Aromatic/amide H refined with riding coordinates:
 C6(H6)
2.c Idealised Me refined as rotating group:
 C1(H1A,H1B,H1C), C2(H2A,H2B,H2C), C9(H9A,H9B,H9C)
;
_olex2_submission_special_instructions 'No special instructions were received'
_oxdiff_exptl_absorpt_empirical_details
;
Empirical correction (ABSPACK) includes:
- Absorption correction using spherical harmonics
- Frame scaling
;
_oxdiff_exptl_absorpt_empirical_full_max 1.170
_oxdiff_exptl_absorpt_empirical_full_min 0.849

loop_
_space_group_symop_operation_xyz
'x, y, z'
'-x, y+1/2, -z+1/2'
'-x, -y, -z'
'x, -y-1/2, z-1/2'

loop_
_atom_site_label
_atom_site_type_symbol
_atom_site_fract_x
_atom_site_fract_y
_atom_site_fract_z
_atom_site_U_iso_or_equiv
_atom_site_adp_type
_atom_site_occupancy
_atom_site_site_symmetry_order
_atom_site_calc_flag
_atom_site_refinement_flags_posn
_atom_site_refinement_flags_adp
_atom_site_refinement_flags_occupancy
_atom_site_disorder_assembly
_atom_site_disorder_group
C1 C 0.95319(14) 0.19810(19) 0.58784(16) 0.0886(5) Uani 1 1 d . . . . .
H1A H 0.937886 0.192964 0.516190 0.133 Uiso 1 1 calc R U . . .
H1B H 0.950306 0.090838 0.615090 0.133 Uiso 1 1 calc R U . . .
H1C H 1.038492 0.245051 0.606867 0.133 Uiso 1 1 calc R U . . .
C2 C 0.86581(15) 0.3063(2) 0.74244(12) 0.0791(4) Uani 1 1 d . . . . .
H2A H 0.951900 0.348962 0.764107 0.119 Uiso 1 1 calc R U . . .
H2B H 0.858505 0.198510 0.768022 0.119 Uiso 1 1 calc R U . . .
H2C H 0.799428 0.373935 0.767007 0.119 Uiso 1 1 calc R U . . .
C3 C 0.84613(10) 0.30248(14) 0.62833(10) 0.0564(3) Uani 1 1 d . . . . .
C4 C 0.71067(11) 0.23079(14) 0.59265(10) 0.0568(3) Uani 1 1 d . . . . .
H4A H 0.705277 0.213780 0.520899 0.068 Uiso 1 1 calc R U . . .
H4B H 0.702398 0.126038 0.624083 0.068 Uiso 1 1 calc R U . . .
C5 C 0.59753(10) 0.33623(13) 0.61587(7) 0.0468(3) Uani 1 1 d . . . . .
C6 C 0.61680(11) 0.50934(13) 0.61440(8) 0.0491(3) Uani 1 1 d . . . . .
H6 H 0.545931 0.576941 0.623764 0.059 Uiso 1 1 calc R U . . .
C7 C 0.73334(11) 0.57547(13) 0.60001(8) 0.0500(3) Uani 1 1 d . . . . .
C8 C 0.85237(11) 0.47402(14) 0.58650(10) 0.0579(3) Uani 1 1 d . . . . .
H8A H 0.930156 0.527686 0.619013 0.069 Uiso 1 1 calc R U . . .
H8B H 0.862654 0.467315 0.515626 0.069 Uiso 1 1 calc R U . . .
C9 C 0.75105(14) 0.75502(15) 0.59533(11) 0.0650(4) Uani 1 1 d . . . . .
H9A H 0.666870 0.807258 0.596729 0.097 Uiso 1 1 calc R U . . .
H9B H 0.787733 0.783005 0.534557 0.097 Uiso 1 1 calc R U . . .
H9C H 0.809902 0.790037 0.651709 0.097 Uiso 1 1 calc R U . . .
C10 C 0.47978(10) 0.26966(14) 0.63330(8) 0.0499(3) Uani 1 1 d . . . . .
C11 C 0.45798(11) 0.09777(15) 0.63106(8) 0.0551(3) Uani 1 1 d . . . . .
C12 C 0.36794(11) 0.36560(17) 0.65226(9) 0.0592(3) Uani 1 1 d . . . . .
N1 N 0.43880(12) -0.03904(15) 0.62874(9) 0.0734(4) Uani 1 1 d . . . . .
N2 N 0.27682(12) 0.43866(19) 0.66729(10) 0.0820(4) Uani 1 1 d . . . . .

loop_
_atom_site_aniso_label
_atom_site_aniso_U_11
_atom_site_aniso_U_22
_atom_site_aniso_U_33
_atom_site_aniso_U_23
_atom_site_aniso_U_13
_atom_site_aniso_U_12
C1 0.0499(7) 0.0628(8) 0.1552(16) -0.0002(9) 0.0207(8) 0.0082(6)
C2 0.0682(8) 0.0757(9) 0.0879(10) 0.0183(7) -0.0181(7) -0.0054(7)
C3 0.0410(6) 0.0465(6) 0.0810(8) 0.0035(5) 0.0034(5) -0.0006(4)
C4 0.0462(6) 0.0449(6) 0.0790(8) -0.0080(5) 0.0055(5) -0.0023(4)
C5 0.0425(5) 0.0492(6) 0.0475(5) -0.0017(4) -0.0006(4) -0.0018(4)
C6 0.0467(5) 0.0466(6) 0.0535(6) -0.0028(4) 0.0033(4) 0.0036(4)
C7 0.0542(6) 0.0439(6) 0.0511(6) -0.0001(4) 0.0025(4) -0.0020(4)
C8 0.0461(6) 0.0515(6) 0.0768(8) 0.0048(5) 0.0096(5) -0.0048(5)
C9 0.0712(8) 0.0458(7) 0.0778(8) -0.0016(5) 0.0070(6) -0.0056(5)
C10 0.0436(5) 0.0569(6) 0.0485(5) -0.0019(4) 0.0008(4) -0.0044(4)
C11 0.0476(6) 0.0635(7) 0.0534(6) 0.0005(5) 0.0017(4) -0.0124(5)
C12 0.0474(6) 0.0726(8) 0.0577(6) -0.0046(5) 0.0056(5) -0.0056(5)
N1 0.0737(7) 0.0664(7) 0.0793(8) 0.0011(6) 0.0045(6) -0.0219(6)
N2 0.0569(7) 0.1014(10) 0.0894(9) -0.0111(7) 0.0155(6) 0.0097(6)

loop_
_atom_type_symbol
_atom_type_description
_atom_type_scat_dispersion_real
_atom_type_scat_dispersion_imag
_atom_type_scat_source
C C 0.0181 0.0091 'International Tables Vol C Tables 4.2.6.8 and 6.1.1.4'
H H 0.0000 0.0000 'International Tables Vol C Tables 4.2.6.8 and 6.1.1.4'
N N 0.0311 0.0180 'International Tables Vol C Tables 4.2.6.8 and 6.1.1.4'

loop_
_geom_angle_atom_site_label_1
_geom_angle_atom_site_label_2
_geom_angle_atom_site_label_3
_geom_angle
_geom_angle_site_symmetry_1
_geom_angle_site_symmetry_3
H1A C1 H1B 109.5 . .
H1A C1 H1C 109.5 . .
H1B C1 H1C 109.5 . .
C3 C1 H1A 109.5 . .
C3 C1 H1B 109.5 . .
C3 C1 H1C 109.5 . .
H2A C2 H2B 109.5 . .
H2A C2 H2C 109.5 . .
H2B C2 H2C 109.5 . .
C3 C2 H2A 109.5 . .
C3 C2 H2B 109.5 . .
C3 C2 H2C 109.5 . .
C2 C3 C1 110.13(12) . .
C2 C3 C4 110.10(10) . .
C2 C3 C8 110.13(11) . .
C4 C3 C1 108.68(11) . .
C8 C3 C1 109.48(11) . .
C8 C3 C4 108.29(10) . .
C3 C4 H4A 108.9 . .
C3 C4 H4B 108.9 . .
H4A C4 H4B 107.7 . .
C5 C4 C3 113.24(9) . .
C5 C4 H4A 108.9 . .
C5 C4 H4B 108.9 . .
C6 C5 C4 117.64(9) . .
C10 C5 C4 120.55(10) . .
C10 C5 C6 121.75(10) . .
C5 C6 H6 119.0 . .
C7 C6 C5 122.03(10) . .
C7 C6 H6 119.0 . .
C6 C7 C8 121.86(10) . .
C6 C7 C9 121.57(11) . .
C9 C7 C8 116.56(10) . .
C3 C8 H8A 108.7 . .
C3 C8 H8B 108.7 . .
C7 C8 C3 114.17(9) . .
C7 C8 H8A 108.7 . .
C7 C8 H8B 108.7 . .
H8A C8 H8B 107.6 . .
C7 C9 H9A 109.5 . .
C7 C9 H9B 109.5 . .
C7 C9 H9C 109.5 . .
H9A C9 H9B 109.5 . .
H9A C9 H9C 109.5 . .
H9B C9 H9C 109.5 . .
C5 C10 C11 122.20(11) . .
C5 C10 C12 122.47(11) . .
C12 C10 C11 115.31(10) . .
N1 C11 C10 179.05(14) . .
N2 C12 C10 178.26(14) . .

loop_
_geom_bond_atom_site_label_1
_geom_bond_atom_site_label_2
_geom_bond_distance
_geom_bond_site_symmetry_2
C1 H1A 0.9600 .
C1 H1B 0.9600 .
C1 H1C 0.9600 .
C1 C3 1.5312(17) .
C2 H2A 0.9600 .
C2 H2B 0.9600 .
C2 H2C 0.9600 .
C2 C3 1.526(2) .
C3 C4 1.5295(15) .
C3 C8 1.5277(16) .
C4 H4A 0.9700 .
C4 H4B 0.9700 .
C4 C5 1.5005(15) .
C5 C6 1.4433(15) .
C5 C10 1.3589(15) .
C6 H6 0.9300 .
C6 C7 1.3362(15) .
C7 C8 1.4978(16) .
C7 C9 1.4957(16) .
C8 H8A 0.9700 .
C8 H8B 0.9700 .
C9 H9A 0.9600 .
C9 H9B 0.9600 .
C9 H9C 0.9600 .
C10 C11 1.4365(17) .
C10 C12 1.4298(16) .
C11 N1 1.1463(17) .
C12 N2 1.1405(17) .

loop_
_geom_torsion_atom_site_label_1
_geom_torsion_atom_site_label_2
_geom_torsion_atom_site_label_3
_geom_torsion_atom_site_label_4
_geom_torsion
_geom_torsion_site_symmetry_1
_geom_torsion_site_symmetry_2
_geom_torsion_site_symmetry_3
_geom_torsion_site_symmetry_4
C1 C3 C4 C5 -171.96(12) . . . .
C1 C3 C8 C7 165.76(12) . . . .
C2 C3 C4 C5 67.34(14) . . . .
C2 C3 C8 C7 -73.01(13) . . . .
C3 C4 C5 C6 33.19(15) . . . .
C3 C4 C5 C10 -149.55(11) . . . .
C4 C3 C8 C7 47.42(15) . . . .
C4 C5 C6 C7 -4.63(16) . . . .
C4 C5 C10 C11 0.38(16) . . . .
C4 C5 C10 C12 -177.78(10) . . . .
C5 C6 C7 C8 -1.25(17) . . . .
C5 C6 C7 C9 177.99(11) . . . .
C6 C5 C10 C11 177.52(10) . . . .
C6 C5 C10 C12 -0.64(16) . . . .
C6 C7 C8 C3 -21.82(17) . . . .
C8 C3 C4 C5 -53.11(14) . . . .
C9 C7 C8 C3 158.90(11) . . . .
C10 C5 C6 C7 178.14(10) . . . .
